data_4502604
loop_
_publ_author_name
'Li, Baiyan'
'Peng, Yu'
'Li, Guanghua'
'Hua, Jia'
'Yu, Yang'
'Jin, Di'
'Shi, Zhan'
'Feng, Shouhua'

_publ_section_title
;
 Design and Construction of Coordination Polymers by
 4-Amino-3,5-bis(n-pyridyl)-1,2,4-triazole (n= 2, 3, 4) Isomers in a
 Copper(I) Halide System: Diverse Structures Tuned by Isomeric and Anion
 Effects
;
_journal_issue 5
_journal_name_full 'Crystal Growth &amp; Design'
_journal_page_first 2192
_journal_paper_doi 10.1021/cg901438x
_journal_volume 10
_journal_year 2010
_chemical_formula_moiety 'C12 H10 Cu I N6'
_chemical_formula_sum 'C12 H10 Cu I N6'
_chemical_formula_weight 428.70
_chemical_melting_point ?
_chemical_name_systematic
; 
 ? 
;
_space_group_IT_number 14
_symmetry_cell_setting monoclinic
_symmetry_space_group_name_Hall '-P 2ybc'
_symmetry_space_group_name_H-M 'P 1 21/c 1'
_atom_sites_solution_hydrogens geom
_atom_sites_solution_primary direct
_atom_sites_solution_secondary difmap
_audit_creation_method SHELXL-97
_cell_angle_alpha 90.00
_cell_angle_beta 90.052(4)
_cell_angle_gamma 90.00
_cell_formula_units_Z 4
_cell_length_a 9.4591(6)
_cell_length_b 10.2141(6)
_cell_length_c 14.1803(10)
_cell_measurement_reflns_used 2422
_cell_measurement_temperature 293(2)
_cell_measurement_theta_max 25.03
_cell_measurement_theta_min 2.15
_cell_volume 1370.05(15)
_computing_cell_refinement 'Bruker SMART'
_computing_data_collection 'Bruker SMART'
_computing_data_reduction 'Bruker SAINT'
_computing_molecular_graphics SHELXP-97
_computing_publication_material SHELXTL
_computing_structure_refinement 'SHELXL-97 (Sheldrick, 1997)'
_computing_structure_solution 'SHELXS-97 (Sheldrick, 1990)'
_diffrn_ambient_temperature 293(2)
_diffrn_detector_area_resol_mean 9.00cm
_diffrn_measured_fraction_theta_full 0.998
_diffrn_measured_fraction_theta_max 0.998
_diffrn_measurement_device_type 'CCD area detector'
_diffrn_measurement_method 'phi and omega scans'
_diffrn_radiation_monochromator graphite
_diffrn_radiation_source 'fine-focus sealed tube'
_diffrn_radiation_type MoK\a
_diffrn_radiation_wavelength 0.71073
_diffrn_reflns_av_R_equivalents 0.0336
_diffrn_reflns_av_sigmaI/netI 0.0281
_diffrn_reflns_limit_h_max 11
_diffrn_reflns_limit_h_min -11
_diffrn_reflns_limit_k_max 12
_diffrn_reflns_limit_k_min -11
_diffrn_reflns_limit_l_max 11
_diffrn_reflns_limit_l_min -16
_diffrn_reflns_number 7466
_diffrn_reflns_theta_full 25.03
_diffrn_reflns_theta_max 25.03
_diffrn_reflns_theta_min 2.15
_diffrn_standards_decay_% none
_diffrn_standards_interval_count none
_diffrn_standards_interval_time none
_diffrn_standards_number none
_exptl_absorpt_coefficient_mu 3.846
_exptl_absorpt_correction_T_max 0.463
_exptl_absorpt_correction_T_min 0.429
_exptl_absorpt_correction_type empirical
_exptl_absorpt_process_details 'SADABS; Bruker, 2000'
_exptl_crystal_colour Yellow
_exptl_crystal_density_diffrn 2.078
_exptl_crystal_density_meas ?
_exptl_crystal_density_method 'not measured'
_exptl_crystal_description Block
_exptl_crystal_F_000 824
_exptl_crystal_size_max 0.23
_exptl_crystal_size_mid 0.21
_exptl_crystal_size_min 0.20
_refine_diff_density_max 0.381
_refine_diff_density_min -0.518
_refine_diff_density_rms 0.080
_refine_ls_extinction_method none
_refine_ls_goodness_of_fit_ref 0.964
_refine_ls_hydrogen_treatment mixed
_refine_ls_matrix_type full
_refine_ls_number_parameters 189
_refine_ls_number_reflns 2422
_refine_ls_number_restraints 0
_refine_ls_restrained_S_all 0.964
_refine_ls_R_factor_all 0.0264
_refine_ls_R_factor_gt 0.0211
_refine_ls_shift/su_max 0.001
_refine_ls_shift/su_mean 0.000
_refine_ls_structure_factor_coef Fsqd
_refine_ls_weighting_details 'calc w=1/[\s^2^(Fo^2^)+(0.0326P)^2^+0.0000P] where P=(Fo^2^+2Fc^2^)/3'
_refine_ls_weighting_scheme calc
_refine_ls_wR_factor_gt 0.0510
_refine_ls_wR_factor_ref 0.0522
_reflns_number_gt 2062
_reflns_number_total 2422
_reflns_threshold_expression >2sigma(I)
_cod_data_source_file cg901438x_si_002.cif
_cod_data_source_block Compound-10
_cod_depositor_comments
;
The following automatic conversions were performed:

'_chemical_melting_point' value 'not measured' was changed to '?' -
the value is undefined or not given.

Automatic conversion script
Id: cif_fix_values 1715 2011-07-08 13:25:40Z adriana 

The following automatic conversions were performed:

'_exptl_crystal_density_meas' value 'not measured' was changed to '?'
- the value is perceived as not measured.

Automatic conversion script
Id: cif_fix_values 3008 2015-01-20 13:52:24Z robertas 
;
_cod_original_sg_symbol_H-M P2(1)/c
_cod_database_code 4502604

loop_
_symmetry_equiv_pos_as_xyz
'x, y, z'
'-x, y+1/2, -z+1/2'
'-x, -y, -z'
'x, -y-1/2, z-1/2'

loop_
_atom_site_label
_atom_site_type_symbol
_atom_site_fract_x
_atom_site_fract_y
_atom_site_fract_z
_atom_site_U_iso_or_equiv
_atom_site_adp_type
_atom_site_occupancy
_atom_site_symmetry_multiplicity
_atom_site_calc_flag
Cu1 Cu 0.43344(4) 0.11903(4) 0.51429(3) 0.03974(12) Uani 1 1 d
I1 I 0.44965(2) 0.010369(19) 0.341826(13) 0.03430(8) Uani 1 1 d
N1 N 0.0007(3) -0.0359(2) 0.77798(19) 0.0374(6) Uani 1 1 d
N2 N -0.0785(3) -0.0432(2) 0.85965(19) 0.0376(6) Uani 1 1 d
N3 N -0.1421(2) 0.1322(2) 0.78116(15) 0.0215(5) Uani 1 1 d
N4 N -0.2103(3) 0.2513(2) 0.76022(18) 0.0278(5) Uani 1 1 d
N5 N 0.2214(2) 0.1356(2) 0.54041(16) 0.0300(5) Uani 1 1 d
N6 N -0.4495(2) 0.2112(2) 1.00965(16) 0.0291(5) Uani 1 1 d
C1 C -0.0393(3) 0.0697(3) 0.73134(19) 0.0260(6) Uani 1 1 d
C2 C -0.1640(3) 0.0593(3) 0.86053(19) 0.0249(6) Uani 1 1 d
C3 C 0.0173(3) 0.1113(2) 0.63968(19) 0.0250(6) Uani 1 1 d
C4 C 0.1619(3) 0.1082(3) 0.62422(19) 0.0288(6) Uani 1 1 d
H4 H 0.2207 0.0862 0.6743 0.080 Uiso 1 1 calc
C5 C 0.1344(3) 0.1694(3) 0.4699(2) 0.0321(7) Uani 1 1 d
H5 H 0.1737 0.1894 0.4116 0.080 Uiso 1 1 calc
C6 C -0.0108(3) 0.1759(3) 0.4793(2) 0.0329(7) Uani 1 1 d
H6 H -0.0672 0.1996 0.4284 0.080 Uiso 1 1 calc
C7 C -0.0709(3) 0.1468(3) 0.5656(2) 0.0304(6) Uani 1 1 d
H7 H -0.1683 0.1509 0.5739 0.080 Uiso 1 1 calc
C8 C -0.2624(3) 0.0862(2) 0.93859(18) 0.0239(6) Uani 1 1 d
C9 C -0.3631(3) 0.1857(3) 0.93697(19) 0.0282(6) Uani 1 1 d
H9 H -0.3708 0.2368 0.8829 0.080 Uiso 1 1 calc
C10 C -0.4416(3) 0.1332(3) 1.08560(19) 0.0307(6) Uani 1 1 d
H10 H -0.5035 0.1478 1.1354 0.080 Uiso 1 1 calc
C11 C -0.3455(4) 0.0326(3) 1.0928(2) 0.0359(7) Uani 1 1 d
H11 H -0.3426 -0.0193 1.1466 0.080 Uiso 1 1 calc
C12 C -0.2535(3) 0.0095(3) 1.0190(2) 0.0334(7) Uani 1 1 d
H12 H -0.1864 -0.0568 1.0232 0.080 Uiso 1 1 calc
H4B H -0.148(3) 0.305(3) 0.746(2) 0.032(9) Uiso 1 1 d
H4A H -0.279(3) 0.234(3) 0.718(2) 0.038(9) Uiso 1 1 d

loop_
_atom_site_aniso_label
_atom_site_aniso_U_11
_atom_site_aniso_U_22
_atom_site_aniso_U_33
_atom_site_aniso_U_23
_atom_site_aniso_U_13
_atom_site_aniso_U_12
Cu1 0.0299(2) 0.0551(3) 0.0343(2) 0.00014(18) 0.00816(16) -0.01200(17)
I1 0.03320(12) 0.04568(13) 0.02404(12) -0.00134(8) 0.00242(8) -0.00703(9)
N1 0.0361(14) 0.0396(14) 0.0366(15) 0.0049(12) 0.0141(12) 0.0157(12)
N2 0.0415(15) 0.0363(14) 0.0351(14) 0.0109(12) 0.0146(12) 0.0152(12)
N3 0.0187(10) 0.0222(11) 0.0236(12) 0.0004(9) 0.0025(9) 0.0017(9)
N4 0.0286(13) 0.0200(12) 0.0348(14) 0.0077(11) 0.0088(12) 0.0031(11)
N5 0.0272(12) 0.0349(13) 0.0280(13) -0.0022(10) 0.0075(10) -0.0038(10)
N6 0.0252(11) 0.0356(13) 0.0267(12) -0.0019(11) 0.0074(10) 0.0008(10)
C1 0.0214(13) 0.0306(14) 0.0259(14) -0.0006(12) 0.0051(11) 0.0016(11)
C2 0.0247(14) 0.0240(13) 0.0260(15) 0.0024(12) 0.0036(12) 0.0018(11)
C3 0.0253(13) 0.0237(14) 0.0259(14) -0.0023(11) 0.0048(11) 0.0012(11)
C4 0.0264(14) 0.0349(15) 0.0250(14) -0.0023(12) 0.0042(12) -0.0009(12)
C5 0.0396(16) 0.0295(15) 0.0271(15) 0.0012(12) 0.0070(13) 0.0016(13)
C6 0.0403(17) 0.0303(15) 0.0280(16) 0.0027(12) 0.0010(14) 0.0088(13)
C7 0.0272(14) 0.0309(15) 0.0332(16) -0.0007(13) 0.0044(12) 0.0054(12)
C8 0.0215(12) 0.0246(14) 0.0255(14) -0.0003(11) 0.0021(11) -0.0038(11)
C9 0.0260(14) 0.0320(15) 0.0267(14) 0.0010(12) 0.0073(12) 0.0020(12)
C10 0.0335(15) 0.0357(16) 0.0229(14) -0.0013(12) 0.0077(12) -0.0048(13)
C11 0.0468(18) 0.0335(16) 0.0275(16) 0.0037(12) 0.0061(14) -0.0030(14)
C12 0.0386(16) 0.0297(15) 0.0319(16) 0.0044(13) 0.0050(14) 0.0047(13)

loop_
_atom_type_symbol
_atom_type_description
_atom_type_scat_dispersion_real
_atom_type_scat_dispersion_imag
_atom_type_scat_source
C C 0.0033 0.0016 'International Tables Vol C Tables 4.2.6.8 and 6.1.1.4'
H H 0.0000 0.0000 'International Tables Vol C Tables 4.2.6.8 and 6.1.1.4'
N N 0.0061 0.0033 'International Tables Vol C Tables 4.2.6.8 and 6.1.1.4'
Cu Cu 0.3201 1.2651 'International Tables Vol C Tables 4.2.6.8 and 6.1.1.4'
I I -0.4742 1.8119 'International Tables Vol C Tables 4.2.6.8 and 6.1.1.4'

loop_
_geom_angle_atom_site_label_1
_geom_angle_atom_site_label_2
_geom_angle_atom_site_label_3
_geom_angle
_geom_angle_site_symmetry_1
_geom_angle_site_symmetry_3
N5 Cu1 N6 117.60(9) . 4_665
N5 Cu1 I1 107.93(7) . 3_656
N6 Cu1 I1 102.64(7) 4_665 3_656
N5 Cu1 I1 104.79(7) . .
N6 Cu1 I1 106.70(6) 4_665 .
I1 Cu1 I1 117.814(17) 3_656 .
N5 Cu1 Cu1 123.03(7) . 3_656
N6 Cu1 Cu1 119.36(7) 4_665 3_656
I1 Cu1 Cu1 59.264(15) 3_656 3_656
I1 Cu1 Cu1 58.549(14) . 3_656
Cu1 I1 Cu1 62.186(17) 3_656 .
C1 N1 N2 108.0(2) . .
C2 N2 N1 107.3(2) . .
C1 N3 C2 106.3(2) . .
C1 N3 N4 128.5(2) . .
C2 N3 N4 125.1(2) . .
N3 N4 H4B 107(2) . .
N3 N4 H4A 108(2) . .
H4B N4 H4A 118(3) . .
C5 N5 C4 117.1(2) . .
C5 N5 Cu1 119.21(18) . .
C4 N5 Cu1 123.63(19) . .
C9 N6 C10 117.9(2) . .
C9 N6 Cu1 121.09(19) . 4_466
C10 N6 Cu1 120.28(18) . 4_466
N1 C1 N3 109.1(2) . .
N1 C1 C3 125.1(2) . .
N3 C1 C3 125.8(2) . .
N2 C2 N3 109.3(2) . .
N2 C2 C8 122.8(2) . .
N3 C2 C8 127.9(2) . .
C4 C3 C7 118.6(2) . .
C4 C3 C1 119.6(2) . .
C7 C3 C1 121.7(2) . .
N5 C4 C3 123.3(2) . .
N5 C4 H4 118.3 . .
C3 C4 H4 118.3 . .
N5 C5 C6 123.4(3) . .
N5 C5 H5 118.3 . .
C6 C5 H5 118.3 . .
C5 C6 C7 119.0(3) . .
C5 C6 H6 120.5 . .
C7 C6 H6 120.5 . .
C6 C7 C3 118.6(3) . .
C6 C7 H7 120.7 . .
C3 C7 H7 120.7 . .
C12 C8 C9 117.8(3) . .
C12 C8 C2 118.3(2) . .
C9 C8 C2 123.8(2) . .
N6 C9 C8 123.1(3) . .
N6 C9 H9 118.5 . .
C8 C9 H9 118.5 . .
N6 C10 C11 122.7(3) . .
N6 C10 H10 118.7 . .
C11 C10 H10 118.7 . .
C10 C11 C12 119.2(3) . .
C10 C11 H11 120.4 . .
C12 C11 H11 120.4 . .
C11 C12 C8 119.3(3) . .
C11 C12 H12 120.4 . .
C8 C12 H12 120.4 . .

loop_
_geom_bond_atom_site_label_1
_geom_bond_atom_site_label_2
_geom_bond_distance
_geom_bond_site_symmetry_2
Cu1 N5 2.047(2) .
Cu1 N6 2.058(2) 4_665
Cu1 I1 2.6700(5) 3_656
Cu1 I1 2.6901(5) .
Cu1 Cu1 2.7682(9) 3_656
I1 Cu1 2.6699(5) 3_656
N1 C1 1.320(4) .
N1 N2 1.382(4) .
N2 C2 1.322(4) .
N3 C1 1.362(3) .
N3 C2 1.366(3) .
N3 N4 1.409(3) .
N4 H4B 0.83(3) .
N4 H4A 0.90(3) .
N5 C5 1.340(4) .
N5 C4 1.345(3) .
N6 C9 1.341(3) .
N6 C10 1.342(4) .
N6 Cu1 2.058(2) 4_466
C1 C3 1.469(4) .
C2 C8 1.473(4) .
C3 C4 1.386(4) .
C3 C7 1.388(4) .
C4 H4 0.9300 .
C5 C6 1.381(4) .
C5 H5 0.9300 .
C6 C7 1.382(4) .
C6 H6 0.9300 .
C7 H7 0.9300 .
C8 C12 1.386(4) .
C8 C9 1.393(4) .
C9 H9 0.9300 .
C10 C11 1.375(4) .
C10 H10 0.9300 .
C11 C12 1.382(4) .
C11 H11 0.9300 .
C12 H12 0.9300 .

loop_
_geom_hbond_atom_site_label_D
_geom_hbond_atom_site_label_H
_geom_hbond_atom_site_label_A
_geom_hbond_distance_DH
_geom_hbond_distance_HA
_geom_hbond_distance_DA
_geom_hbond_angle_DHA
_geom_hbond_site_symmetry_A
N4 H4B N1 0.83(3) 2.17(3) 2.992(4) 172(3) 2_556
N4 H4A I1 0.90(3) 3.10(3) 3.789(3) 136(2) 3_556
